data_4346808
loop_
_publ_author_name
'Kobayashi, Atsushi'
'Hasegawa, Tatsuya'
'Yoshida, Masaki'
'Kato, Masako'

_publ_section_title
;
 Environmentally Friendly Mechanochemical Syntheses and Conversions of
 Highly Luminescent Cu(I) Dinuclear Complexes.
;
_journal_issue 5
_journal_name_full 'Inorganic chemistry'
_journal_page_first 1978
_journal_page_last 1985
_journal_paper_doi 10.1021/acs.inorgchem.5b02160
_journal_volume 55
_journal_year 2016
_chemical_formula_moiety 'C32 H26 Cu2 I2 N4 P2'
_chemical_formula_sum 'C32 H26 Cu2 I2 N4 P2'
_chemical_formula_weight 909.43
_space_group_crystal_system triclinic
_space_group_IT_number 2
_space_group_name_Hall '-P 1'
_space_group_name_H-M_alt 'P -1'
_atom_sites_solution_hydrogens geom
_atom_sites_solution_primary direct
_atom_sites_solution_secondary difmap
_cell_angle_alpha 91.015(11)
_cell_angle_beta 92.098(9)
_cell_angle_gamma 112.038(17)
_cell_formula_units_Z 1
_cell_length_a 9.209(5)
_cell_length_b 9.664(6)
_cell_length_c 9.664(4)
_cell_measurement_reflns_used 3404
_cell_measurement_temperature 173
_cell_measurement_theta_max 27.40
_cell_measurement_theta_min 3.10
_cell_volume 796.2(7)
_computing_cell_refinement 'CrystalClear-SM Expert 2.0 r16'
_computing_data_collection 'CrystalClear-SM Expert 2.0 r16 (Rigaku, 2013)'
_computing_data_reduction 'CrystalClear-SM Expert 2.0 r16'
_computing_molecular_graphics 'CrystalStructure 4.1'
_computing_publication_material 'CrystalStructure 4.1 (Rigaku, 2014)'
_computing_structure_refinement 'SHELXL2013 (Sheldrick, 2008)'
_computing_structure_solution 'SIR2011 (Burla, et al., 2012)'
_diffrn_ambient_temperature 173
_diffrn_detector_area_resol_mean 7.314
_diffrn_measured_fraction_theta_full 0.999
_diffrn_measured_fraction_theta_max 0.987
_diffrn_measurement_device_type 'Rigaku Mercury70'
_diffrn_measurement_method \w
_diffrn_radiation_type 'Mo K\a'
_diffrn_radiation_wavelength 0.71075
_diffrn_reflns_av_R_equivalents 0.0299
_diffrn_reflns_Laue_measured_fraction_full 0.999
_diffrn_reflns_Laue_measured_fraction_max 0.987
_diffrn_reflns_limit_h_max 11
_diffrn_reflns_limit_h_min -11
_diffrn_reflns_limit_k_max 12
_diffrn_reflns_limit_k_min -12
_diffrn_reflns_limit_l_max 12
_diffrn_reflns_limit_l_min -12
_diffrn_reflns_number 16865
_diffrn_reflns_point_group_measured_fraction_full 0.999
_diffrn_reflns_point_group_measured_fraction_max 0.987
_diffrn_reflns_theta_full 25.242
_diffrn_reflns_theta_max 27.473
_diffrn_reflns_theta_min 3.051
_diffrn_standards_number 0
_exptl_absorpt_coefficient_mu 3.405
_exptl_absorpt_correction_T_max 0.506
_exptl_absorpt_correction_T_min 0.403
_exptl_absorpt_correction_type numerical
_exptl_absorpt_process_details 'NUMABS (Rigaku, 1999)'
_exptl_crystal_colour yellow
_exptl_crystal_density_diffrn 1.896
_exptl_crystal_density_method 'not measured'
_exptl_crystal_description chip
_exptl_crystal_F_000 440.00
_exptl_crystal_size_max 0.400
_exptl_crystal_size_mid 0.200
_exptl_crystal_size_min 0.200
_refine_diff_density_max 0.94
_refine_diff_density_min -0.44
_refine_ls_extinction_method none
_refine_ls_goodness_of_fit_ref 1.036
_refine_ls_hydrogen_treatment constr
_refine_ls_number_parameters 190
_refine_ls_number_reflns 3588
_refine_ls_number_restraints 0
_refine_ls_R_factor_all 0.0263
_refine_ls_R_factor_gt 0.0214
_refine_ls_shift/su_max 0.001
_refine_ls_structure_factor_coef Fsqd
_refine_ls_weighting_details 'w = 1/[\s^2^(Fo^2^)+(0.0273P)^2^+0.3045P] where P=(Fo^2^+2Fc^2^)/3'
_refine_ls_weighting_scheme calc
_refine_ls_wR_factor_gt 0.0499
_refine_ls_wR_factor_ref 0.0521
_reflns_number_gt 3176
_reflns_number_total 3588
_reflns_threshold_expression F^2^>2.0\s(F^2^)
_cod_data_source_file ic5b02160_si_002.cif
_cod_data_source_block Cu-I
_cod_database_code 4346808

loop_
_symmetry_equiv_pos_site_id
_space_group_symop_operation_xyz
1 +X,+Y,+Z
2 -X,-Y,-Z

loop_
_atom_site_label
_atom_site_type_symbol
_atom_site_fract_x
_atom_site_fract_y
_atom_site_fract_z
_atom_site_U_iso_or_equiv
_atom_site_adp_type
_atom_site_occupancy
_atom_site_site_symmetry_multiplicity
_atom_site_calc_flag
_atom_site_refinement_flags
I1 I 0.39197(2) 0.70388(2) 0.10781(2) 0.02747(6) Uani 1 2 d .
Cu1 Cu 0.44987(3) 0.58728(3) 0.33079(3) 0.01943(7) Uani 1 2 d .
P1 P 0.30597(6) 0.35776(6) 0.38598(5) 0.01823(12) Uani 1 2 d .
N1 N 0.4726(2) 0.73818(19) 0.49206(18) 0.0204(4) Uani 1 2 d .
N2 N 0.6789(2) 0.60096(19) 0.33079(18) 0.0198(4) Uani 1 2 d .
C1 C 0.3702(3) 0.8076(3) 0.4950(3) 0.0261(5) Uani 1 2 d .
C2 C 0.3504(3) 0.8821(3) 0.6104(3) 0.0304(5) Uani 1 2 d .
C3 C 0.4428(3) 0.8904(3) 0.7288(3) 0.0311(5) Uani 1 2 d .
C4 C 0.7318(3) 0.5676(3) 0.2118(2) 0.0246(5) Uani 1 2 d .
C5 C 0.8803(3) 0.5663(3) 0.2017(2) 0.0281(5) Uani 1 2 d .
C6 C 0.2221(3) 0.3615(2) 0.5557(2) 0.0192(4) Uani 1 2 d .
C7 C 0.0684(3) 0.3546(3) 0.5604(2) 0.0253(5) Uani 1 2 d .
C8 C 0.0177(3) 0.3928(3) 0.6829(3) 0.0295(5) Uani 1 2 d .
C9 C 0.4332(3) 0.2490(2) 0.3946(2) 0.0196(4) Uani 1 2 d .
C10 C 0.4459(3) 0.1739(3) 0.2738(2) 0.0276(5) Uani 1 2 d .
C11 C 0.1369(2) 0.2309(2) 0.2824(2) 0.0204(4) Uani 1 2 d .
C12 C 0.0641(3) 0.0814(3) 0.3158(2) 0.0271(5) Uani 1 2 d .
C13 C -0.0638(3) -0.0130(3) 0.2355(3) 0.0311(5) Uani 1 2 d .
C14 C -0.1213(3) 0.0403(3) 0.1230(3) 0.0305(5) Uani 1 2 d .
C15 C -0.0503(3) 0.1877(3) 0.0897(3) 0.0324(5) Uani 1 2 d .
C16 C 0.0795(3) 0.2835(3) 0.1685(2) 0.0265(5) Uani 1 2 d .
H1 H 0.30866 0.80471 0.41311 0.0313 Uiso 1 2 calc R
H2 H 0.27476 0.92709 0.60902 0.0364 Uiso 1 2 calc R
H3 H 0.43003 0.93958 0.81076 0.0373 Uiso 1 2 calc R
H4 H 0.66385 0.544 0.13114 0.0295 Uiso 1 2 calc R
H5 H 0.91194 0.53772 0.11689 0.0337 Uiso 1 2 calc R
H7 H -0.00056 0.32396 0.48045 0.0303 Uiso 1 2 calc R
H8 H -0.08584 0.39096 0.68772 0.0354 Uiso 1 2 calc R
H10 H 0.37915 0.16701 0.19455 0.0331 Uiso 1 2 calc R
H12 H 0.10213 0.04426 0.39369 0.0325 Uiso 1 2 calc R
H13 H -0.11217 -0.115 0.25798 0.0373 Uiso 1 2 calc R
H14 H -0.20956 -0.02462 0.0688 0.0365 Uiso 1 2 calc R
H15 H -0.08991 0.22444 0.01257 0.0389 Uiso 1 2 calc R
H16 H 0.12859 0.38484 0.14433 0.0317 Uiso 1 2 calc R

loop_
_atom_site_aniso_label
_atom_site_aniso_U_11
_atom_site_aniso_U_22
_atom_site_aniso_U_33
_atom_site_aniso_U_12
_atom_site_aniso_U_13
_atom_site_aniso_U_23
I1 0.03413(10) 0.02682(9) 0.02013(8) 0.01018(7) -0.00251(6) 0.00289(6)
Cu1 0.02012(14) 0.01897(14) 0.01735(13) 0.00532(11) 0.00020(10) 0.00030(10)
P1 0.0187(3) 0.0186(3) 0.0155(3) 0.0050(2) -0.0001(2) 0.0001(2)
N1 0.0212(9) 0.0188(9) 0.0198(9) 0.0059(8) -0.0003(7) 0.0001(7)
N2 0.0201(9) 0.0190(9) 0.0181(9) 0.0048(7) 0.0021(7) 0.0006(7)
C1 0.0238(12) 0.0262(12) 0.0291(12) 0.0108(10) -0.0016(10) -0.0009(9)
C2 0.0284(13) 0.0284(12) 0.0366(14) 0.0132(10) 0.0037(11) -0.0042(10)
C3 0.0323(13) 0.0305(13) 0.0301(13) 0.0113(11) 0.0060(11) -0.0084(10)
C4 0.0268(12) 0.0247(11) 0.0200(11) 0.0074(10) 0.0009(9) -0.0039(9)
C5 0.0289(12) 0.0326(13) 0.0229(12) 0.0113(11) 0.0076(10) -0.0032(10)
C6 0.0220(11) 0.0153(10) 0.0182(10) 0.0046(8) 0.0018(8) 0.0010(8)
C7 0.0231(11) 0.0294(12) 0.0231(11) 0.0097(10) -0.0011(9) -0.0001(9)
C8 0.0242(12) 0.0364(13) 0.0288(13) 0.0123(11) 0.0044(10) -0.0017(10)
C9 0.0204(11) 0.0176(10) 0.0188(10) 0.0045(9) 0.0043(8) 0.0014(8)
C10 0.0301(13) 0.0296(12) 0.0210(11) 0.0093(10) 0.0002(10) -0.0046(9)
C11 0.0184(10) 0.0212(11) 0.0197(10) 0.0055(9) 0.0012(8) -0.0014(8)
C12 0.0297(12) 0.0239(12) 0.0254(12) 0.0076(10) 0.0002(10) 0.0027(9)
C13 0.0294(13) 0.0199(11) 0.0377(14) 0.0021(10) 0.0035(11) -0.0028(10)
C14 0.0209(12) 0.0339(13) 0.0303(13) 0.0038(10) -0.0018(10) -0.0114(10)
C15 0.0314(13) 0.0374(14) 0.0261(13) 0.0113(11) -0.0072(10) -0.0015(10)
C16 0.0276(12) 0.0244(12) 0.0251(12) 0.0073(10) -0.0007(10) 0.0020(9)

loop_
_atom_type_symbol
_atom_type_description
_atom_type_scat_dispersion_real
_atom_type_scat_dispersion_imag
_atom_type_scat_source
C C 0.0033 0.0016
;
International Tables for Crystallography
(Vol. C, Tables 4.2.6.8 and 6.1.1.4)
;
H H 0.0000 0.0000
;
International Tables for Crystallography
(Vol. C, Table 6.1.1.4)
;
Cu Cu 0.3201 1.2651
;
International Tables for Crystallography
(Vol. C, Tables 4.2.6.8 and 6.1.1.4)
;
I I -0.4742 1.8119
;
International Tables for Crystallography
(Vol. C, Tables 4.2.6.8 and 6.1.1.4)
;
N N 0.0061 0.0033
;
International Tables for Crystallography
(Vol. C, Tables 4.2.6.8 and 6.1.1.4)
;
P P 0.1023 0.0942
;
International Tables for Crystallography
(Vol. C, Tables 4.2.6.8 and 6.1.1.4)
;

loop_
_geom_angle_atom_site_label_1
_geom_angle_atom_site_label_2
_geom_angle_atom_site_label_3
_geom_angle
_geom_angle_publ_flag
_geom_angle_site_symmetry_1
_geom_angle_site_symmetry_3
I1 Cu1 P1 122.07(3) yes . .
I1 Cu1 N1 106.94(7) yes . .
I1 Cu1 N2 108.29(5) yes . .
P1 Cu1 N1 111.44(6) yes . .
P1 Cu1 N2 106.75(6) yes . .
N1 Cu1 N2 98.83(7) yes . .
Cu1 P1 C6 109.44(7) yes . .
Cu1 P1 C9 108.22(8) yes . .
Cu1 P1 C11 124.83(8) yes . .
C6 P1 C9 110.04(11) yes . .
C6 P1 C11 102.28(10) yes . .
C9 P1 C11 101.31(11) yes . .
Cu1 N1 C1 118.36(14) yes . .
Cu1 N1 C9 122.55(18) yes . 2_666
C1 N1 C9 118.1(2) yes . 2_666
Cu1 N2 C4 118.10(15) yes . .
Cu1 N2 C6 123.77(16) yes . 2_666
C4 N2 C6 118.1(2) yes . 2_666
N1 C1 C2 123.2(2) yes . .
C1 C2 C3 118.7(3) yes . .
C2 C3 C10 119.1(2) yes . 2_666
N2 C4 C5 122.9(2) yes . .
C4 C5 C8 118.8(2) yes . 2_666
P1 C6 N2 117.85(17) yes . 2_666
P1 C6 C7 119.19(16) yes . .
N2 C6 C7 121.8(2) yes 2_666 .
C6 C7 C8 119.1(2) yes . .
C5 C8 C7 119.1(2) yes 2_666 .
P1 C9 N1 119.79(17) yes . 2_666
P1 C9 C10 117.72(18) yes . .
N1 C9 C10 121.7(2) yes 2_666 .
C3 C10 C9 119.0(2) yes 2_666 .
P1 C11 C12 121.07(18) yes . .
P1 C11 C16 119.73(16) yes . .
C12 C11 C16 119.20(19) yes . .
C11 C12 C13 120.1(2) yes . .
C12 C13 C14 120.5(2) yes . .
C13 C14 C15 119.7(2) yes . .
C14 C15 C16 120.5(2) yes . .
C11 C16 C15 120.1(2) yes . .
N1 C1 H1 118.403 no . .
C2 C1 H1 118.402 no . .
C1 C2 H2 120.622 no . .
C3 C2 H2 120.630 no . .
C2 C3 H3 120.471 no . .
C10 C3 H3 120.469 no 2_666 .
N2 C4 H4 118.528 no . .
C5 C4 H4 118.523 no . .
C4 C5 H5 120.581 no . .
C8 C5 H5 120.582 no 2_666 .
C6 C7 H7 120.449 no . .
C8 C7 H7 120.447 no . .
C5 C8 H8 120.437 no 2_666 .
C7 C8 H8 120.437 no . .
C3 C10 H10 120.480 no 2_666 .
C9 C10 H10 120.474 no . .
C11 C12 H12 119.958 no . .
C13 C12 H12 119.961 no . .
C12 C13 H13 119.767 no . .
C14 C13 H13 119.771 no . .
C13 C14 H14 120.141 no . .
C15 C14 H14 120.134 no . .
C14 C15 H15 119.769 no . .
C16 C15 H15 119.774 no . .
C11 C16 H16 119.969 no . .
C15 C16 H16 119.962 no . .

loop_
_geom_bond_atom_site_label_1
_geom_bond_atom_site_label_2
_geom_bond_distance
_geom_bond_publ_flag
_geom_bond_site_symmetry_2
I1 Cu1 2.5788(9) yes .
Cu1 P1 2.2019(13) yes .
Cu1 N1 2.065(2) yes .
Cu1 N2 2.063(2) yes .
P1 C6 1.844(2) yes .
P1 C9 1.845(3) yes .
P1 C11 1.827(2) yes .
N1 C1 1.348(4) yes .
N1 C9 1.347(3) yes 2_666
N2 C4 1.345(3) yes .
N2 C6 1.353(3) yes 2_666
C1 C2 1.371(4) yes .
C2 C3 1.383(4) yes .
C3 C10 1.385(4) yes 2_666
C4 C5 1.380(4) yes .
C5 C8 1.383(3) yes 2_666
C6 C7 1.394(4) yes .
C7 C8 1.382(4) yes .
C9 C10 1.394(3) yes .
C11 C12 1.395(3) yes .
C11 C16 1.389(3) yes .
C12 C13 1.387(3) yes .
C13 C14 1.382(4) yes .
C14 C15 1.376(4) yes .
C15 C16 1.394(3) yes .
C1 H1 0.950 no .
C2 H2 0.950 no .
C3 H3 0.950 no .
C4 H4 0.950 no .
C5 H5 0.950 no .
C7 H7 0.950 no .
C8 H8 0.950 no .
C10 H10 0.950 no .
C12 H12 0.950 no .
C13 H13 0.950 no .
C14 H14 0.950 no .
C15 H15 0.950 no .
C16 H16 0.950 no .

loop_
_geom_contact_atom_site_label_1
_geom_contact_atom_site_label_2
_geom_contact_distance
_geom_contact_publ_flag
_geom_contact_site_symmetry_2
Cu1 P1 3.3810(13) no 2_666
N1 N2 3.544(3) no 2_666
N1 C3 2.776(3) no .
N1 C6 3.582(3) no .
N1 C6 3.341(4) no 2_666
N2 C8 2.780(4) no 2_666
N2 C9 3.387(3) no .
N2 C9 3.377(3) no 2_666
C1 C10 2.715(4) no 2_666
C2 C9 2.734(4) no 2_666
C4 C7 2.721(3) no 2_666
C5 C6 2.733(3) no 2_666
C6 C12 3.375(3) no .
C7 C11 3.102(4) no .
C7 C12 3.500(4) no .
C9 C12 3.224(3) no .
C10 C11 3.098(4) no .
C10 C12 3.329(4) no .
C11 C14 2.787(3) no .
C12 C15 2.768(4) no .
C13 C16 2.768(4) no .
N1 C2 3.587(4) no 2_676
C1 C1 3.586(3) no 2_676
C1 C2 3.341(3) no 2_676
C1 C3 3.590(4) no 2_676
C2 N1 3.587(4) no 2_676
C2 C1 3.341(3) no 2_676
C3 C1 3.590(4) no 2_676
C14 C14 3.588(4) no 2_555
I1 H1 3.2967 no .
I1 H4 3.4031 no .
I1 H16 3.1627 no .
Cu1 H1 2.9675 no .
Cu1 H4 2.9409 no .
Cu1 H16 3.3120 no .
P1 H7 2.9010 no .
P1 H10 2.8596 no .
P1 H12 2.9083 no .
P1 H16 2.8729 no .
N1 H2 3.2410 no .
N1 H10 3.2459 no 2_666
N2 H5 3.2428 no .
N2 H7 3.2516 no 2_666
C1 H3 3.2334 no .
C2 H10 3.2487 no 2_666
C3 H1 3.2227 no .
C4 H8 3.2417 no 2_666
C5 H7 3.2468 no 2_666
C6 H4 3.1697 no 2_666
C6 H8 3.2568 no .
C6 H12 3.1991 no .
C7 H5 3.2475 no 2_666
C7 H12 3.4998 no .
C8 H4 3.2301 no 2_666
C9 H1 3.1641 no 2_666
C9 H3 3.2589 no 2_666
C9 H12 2.9462 no .
C10 H2 3.2499 no 2_666
C10 H12 3.2057 no .
C11 H7 2.6546 no .
C11 H10 2.6888 no .
C11 H13 3.2663 no .
C11 H15 3.2660 no .
C12 H7 3.0601 no .
C12 H10 2.9929 no .
C12 H14 3.2611 no .
C12 H16 3.2611 no .
C13 H15 3.2429 no .
C14 H12 3.2594 no .
C14 H16 3.2584 no .
C15 H13 3.2419 no .
C16 H7 3.1811 no .
C16 H10 3.3522 no .
C16 H12 3.2603 no .
C16 H14 3.2621 no .
H1 H2 2.3069 no .
H2 H3 2.3491 no .
H3 H10 2.3484 no 2_666
H4 H5 2.3171 no .
H5 H8 2.3472 no 2_666
H7 H8 2.3450 no .
H7 H12 3.2863 no .
H7 H16 3.4839 no .
H10 H12 3.1286 no .
H12 H13 2.3330 no .
H13 H14 2.3311 no .
H14 H15 2.3243 no .
H15 H16 2.3398 no .
I1 H3 3.2786 no 2_676
I1 H4 3.1825 no 2_665
I1 H5 3.5315 no 2_665
I1 H8 3.3504 no 2_566
I1 H15 3.2876 no 2_565
Cu1 H8 3.4352 no 2_566
N1 H2 3.3855 no 2_676
N2 H13 2.8171 no 1_665
C1 H2 3.5096 no 2_676
C1 H7 3.1751 no 2_566
C1 H8 3.0702 no 2_566
C2 H1 3.4663 no 2_676
C2 H7 3.1675 no 2_566
C3 H1 3.3336 no 2_676
C3 H14 3.5256 no 2_566
C4 H13 2.8752 no 1_665
C5 H13 3.0928 no 1_665
C5 H15 3.1008 no 2_665
C5 H16 3.4171 no 1_655
C5 H16 3.3877 no 2_665
C6 H13 2.9017 no 2_556
C7 H1 3.2497 no 2_566
C7 H7 3.4175 no 2_566
C7 H8 3.4296 no 2_566
C7 H13 3.0654 no 2_556
C8 H1 2.9942 no 2_566
C8 H7 3.2356 no 2_566
C8 H13 3.1718 no 2_556
C8 H16 3.3811 no 2_566
C12 H2 3.2012 no 2_566
C12 H12 3.2771 no 2_556
C13 H2 2.8464 no 2_566
C14 H2 3.0623 no 2_566
C14 H3 3.0124 no 2_566
C15 H2 3.5795 no 2_566
C15 H3 3.4246 no 2_566
C15 H5 3.5343 no 1_455
C15 H5 3.2388 no 2_665
C16 H5 3.3908 no 1_455
C16 H5 3.2685 no 2_665
C16 H8 3.3960 no 2_566
H1 C2 3.4663 no 2_676
H1 C3 3.3336 no 2_676
H1 C7 3.2497 no 2_566
H1 C8 2.9942 no 2_566
H1 H3 3.5618 no 2_676
H1 H7 2.8750 no 2_566
H1 H8 2.3690 no 2_566
H1 H12 3.5079 no 1_565
H2 N1 3.3855 no 2_676
H2 C1 3.5096 no 2_676
H2 C12 3.2012 no 2_566
H2 C13 2.8464 no 2_566
H2 C14 3.0623 no 2_566
H2 C15 3.5795 no 2_566
H2 H7 2.8598 no 2_566
H2 H12 3.0548 no 1_565
H2 H12 3.5831 no 2_566
H2 H13 3.0480 no 2_566
H2 H14 3.3765 no 2_566
H3 I1 3.2786 no 2_676
H3 C14 3.0124 no 2_566
H3 C15 3.4246 no 2_566
H3 H1 3.5618 no 2_676
H3 H14 2.7466 no 2_566
H3 H15 3.4640 no 2_566
H4 I1 3.1825 no 2_665
H4 H13 3.3448 no 1_665
H4 H16 3.2656 no 2_665
H5 I1 3.5315 no 2_665
H5 C15 3.5343 no 1_655
H5 C15 3.2388 no 2_665
H5 C16 3.3908 no 1_655
H5 C16 3.2685 no 2_665
H5 H5 3.0600 no 2_765
H5 H15 3.1677 no 1_655
H5 H15 2.6381 no 2_665
H5 H16 2.9019 no 1_655
H5 H16 2.6981 no 2_665
H7 C1 3.1751 no 2_566
H7 C2 3.1675 no 2_566
H7 C7 3.4175 no 2_566
H7 C8 3.2356 no 2_566
H7 H1 2.8750 no 2_566
H7 H2 2.8598 no 2_566
H7 H7 3.4129 no 2_566
H7 H8 3.0778 no 2_566
H7 H12 3.5715 no 2_556
H8 I1 3.3504 no 2_566
H8 Cu1 3.4352 no 2_566
H8 C1 3.0702 no 2_566
H8 C7 3.4296 no 2_566
H8 C16 3.3960 no 2_566
H8 H1 2.3690 no 2_566
H8 H7 3.0778 no 2_566
H8 H15 3.5481 no 1_556
H8 H16 2.8366 no 2_566
H10 H14 2.9634 no 2_555
H12 C12 3.2771 no 2_556
H12 H1 3.5079 no 1_545
H12 H2 3.0548 no 1_545
H12 H2 3.5831 no 2_566
H12 H7 3.5715 no 2_556
H12 H12 2.7622 no 2_556
H12 H13 3.4141 no 2_556
H13 N2 2.8171 no 1_445
H13 C4 2.8752 no 1_445
H13 C5 3.0928 no 1_445
H13 C6 2.9017 no 2_556
H13 C7 3.0654 no 2_556
H13 C8 3.1718 no 2_556
H13 H2 3.0480 no 2_566
H13 H4 3.3448 no 1_445
H13 H12 3.4141 no 2_556
H14 C3 3.5256 no 2_566
H14 H2 3.3765 no 2_566
H14 H3 2.7466 no 2_566
H14 H10 2.9634 no 2_555
H15 I1 3.2876 no 2_565
H15 C5 3.1008 no 2_665
H15 H3 3.4640 no 2_566
H15 H5 3.1677 no 1_455
H15 H5 2.6381 no 2_665
H15 H8 3.5481 no 1_554
H16 C5 3.4171 no 1_455
H16 C5 3.3877 no 2_665
H16 C8 3.3811 no 2_566
H16 H4 3.2656 no 2_665
H16 H5 2.9019 no 1_455
H16 H5 2.6981 no 2_665
H16 H8 2.8366 no 2_566

loop_
_geom_torsion_atom_site_label_1
_geom_torsion_atom_site_label_2
_geom_torsion_atom_site_label_3
_geom_torsion_atom_site_label_4
_geom_torsion
_geom_torsion_publ_flag
_geom_torsion_site_symmetry_1
_geom_torsion_site_symmetry_3
_geom_torsion_site_symmetry_4
I1 Cu1 P1 C6 -121.17(4) no . . .
I1 Cu1 P1 C9 118.90(3) no . . .
I1 Cu1 P1 C11 0.18(5) no . . .
I1 Cu1 N1 C1 42.33(11) no . . .
I1 Cu1 N1 C9 -149.34(10) no . . 2_666
I1 Cu1 N2 C4 -43.01(13) no . . .
I1 Cu1 N2 C6 138.44(11) no . . 2_666
P1 Cu1 N1 C1 -93.39(11) no . . .
P1 Cu1 N1 C9 74.94(12) no . . 2_666
N1 Cu1 P1 C6 6.82(7) no . . .
N1 Cu1 P1 C9 -113.10(7) no . . .
N1 Cu1 P1 C11 128.17(7) no . . .
P1 Cu1 N2 C4 90.11(12) no . . .
P1 Cu1 N2 C6 -88.44(13) no . . 2_666
N2 Cu1 P1 C6 113.70(6) no . . .
N2 Cu1 P1 C9 -6.22(6) no . . .
N2 Cu1 P1 C11 -124.94(6) no . . .
N1 Cu1 N2 C4 -154.23(12) no . . .
N1 Cu1 N2 C6 27.23(14) no . . 2_666
N2 Cu1 N1 C1 154.62(11) no . . .
N2 Cu1 N1 C9 -37.05(13) no . . 2_666
Cu1 P1 C6 N2 -69.35(16) no . . 2_666
Cu1 P1 C6 C7 98.46(12) no . . .
Cu1 P1 C9 N1 79.65(14) no . . 2_666
Cu1 P1 C9 C10 -90.53(12) no . . .
Cu1 P1 C11 C12 171.95(11) no . . .
Cu1 P1 C11 C16 -8.1(2) no . . .
C6 P1 C9 N1 -39.90(16) no . . 2_666
C6 P1 C9 C10 149.92(12) no . . .
C9 P1 C6 N2 49.45(17) no . . 2_666
C9 P1 C6 C7 -142.75(13) no . . .
C6 P1 C11 C12 -63.5(2) no . . .
C6 P1 C11 C16 116.39(17) no . . .
C11 P1 C6 N2 156.49(15) no . . 2_666
C11 P1 C6 C7 -35.70(17) no . . .
C9 P1 C11 C12 50.11(19) no . . .
C9 P1 C11 C16 -129.95(17) no . . .
C11 P1 C9 N1 -147.59(13) no . . 2_666
C11 P1 C9 C10 42.23(14) no . . .
Cu1 N1 C1 C2 164.52(12) no . . .
Cu1 N1 C9 P1 5.1(2) no . 2_666 2_666
Cu1 N1 C9 C10 -164.64(11) no . 2_666 2_666
C1 N1 C9 P1 173.50(14) no . 2_666 2_666
C1 N1 C9 C10 3.7(3) no . 2_666 2_666
C9 N1 C1 C2 -4.3(3) no 2_666 . .
Cu1 N2 C4 C5 -176.87(13) no . . .
Cu1 N2 C6 P1 12.1(2) no . 2_666 2_666
Cu1 N2 C6 C7 179.61(11) no . 2_666 2_666
C4 N2 C6 P1 -166.41(16) no . 2_666 2_666
C4 N2 C6 C7 1.1(3) no . 2_666 2_666
C6 N2 C4 C5 1.8(3) no 2_666 . .
N1 C1 C2 C3 1.8(3) no . . .
C1 C2 C3 C10 1.3(3) no . . 2_666
C2 C3 C10 C9 -1.8(3) no . 2_666 2_666
N2 C4 C5 C8 -2.9(3) no . . 2_666
C4 C5 C8 C7 1.2(3) no . 2_666 2_666
P1 C6 C7 C8 -164.67(14) no . . .
N2 C6 C7 C8 2.6(3) no 2_666 . .
C6 C7 C8 C5 -1.4(3) no . . 2_666
P1 C9 C10 C3 170.69(12) no . . 2_666
N1 C9 C10 C3 0.7(3) no 2_666 . 2_666
P1 C11 C12 C13 -179.82(16) no . . .
P1 C11 C16 C15 -179.44(16) no . . .
C12 C11 C16 C15 0.5(4) no . . .
C16 C11 C12 C13 0.3(4) no . . .
C11 C12 C13 C14 -0.8(4) no . . .
C12 C13 C14 C15 0.6(4) no . . .
C13 C14 C15 C16 0.2(4) no . . .
C14 C15 C16 C11 -0.7(4) no . . .
